data_9002181
loop_
_publ_author_name
'Hazen, R. M.'
'Yang, H.'
'Finger, L. W.'
'Fursenko, B. A.'

_publ_section_title
;
 Crystal chemistry of high-pressure BaSi4O9 in the trigonal (P3) barium
 tetragermanate structure
;
_journal_name_full 'American Mineralogist'
_journal_page_first 987
_journal_page_last 989
_journal_volume 84
_journal_year 1999
_chemical_formula_sum 'Ba O9 Si4'
_chemical_name_mineral BaSi4O9
_space_group_IT_number 143
_symmetry_space_group_name_Hall 'P 3'
_symmetry_space_group_name_H-M 'P 3'
_cell_angle_alpha 90
_cell_angle_beta 90
_cell_angle_gamma 120
_cell_length_a 11.2469
_cell_length_b 11.2469
_cell_length_c 4.4851
_cell_formula_units_Z 3
_cell_volume 491.325
_database_code_amcsd 0002249
_exptl_crystal_density_diffrn 3.991
_cod_original_cell_volume 491.324
_cod_original_formula_sum 'Ba Si4 O9'
_cod_database_code 9002181
_amcsd_formula_title BaSi4O9

loop_
_space_group_symop_operation_xyz
x,y,z
-y,x-y,z
-x+y,-x,z

loop_
_atom_site_label
_atom_site_fract_x
_atom_site_fract_y
_atom_site_fract_z
_atom_site_U_iso_or_equiv
Ba 0.33330 0.33230 0.01030 0.01039
Si1 0.00000 0.00000 0.91580 0.00684
Si2 0.66667 0.33333 0.11150 0.00494
Si3 0.33333 0.66667 0.01300 0.00545
Si4 0.81620 0.81420 0.42510 0.00697
Si5 0.66880 0.51950 0.60140 0.00507
Si6 0.51440 0.66710 0.51150 0.00659
O1 0.93490 0.08170 0.14270 0.00874
O2 0.59210 0.40800 0.33820 0.00975
O3 0.80460 0.66660 0.51510 0.01077
O4 0.54650 0.55460 0.68530 0.00887
O5 0.48270 0.74460 0.77970 0.00874
O6 0.85190 0.92610 0.68820 0.00608
O7 0.65840 0.77760 0.34410 0.01077
O8 0.40400 0.58790 0.24760 0.00747
O9 0.73060 0.48080 0.88230 0.00836

loop_
_cod_related_entry_id
_cod_related_entry_database
_cod_related_entry_code
1 AMCSD 0002249
